data_4518439
loop_
_publ_author_name
'Gupta, Saswata'
'Sabbasani, Venkata R.'
'Su, Siyuan'
'Wink, Donald J.'
'Lee, Daesung'

_publ_section_title
;
 Alkene-Chelated Ruthenium Alkylidenes: A Missing Link to New Catalysts
;
_journal_issue 4
_journal_name_full 'ACS Catalysis'
_journal_page_first 1977
_journal_page_last 1987
_journal_paper_doi 10.1021/acscatal.0c04972
_journal_volume 11
_journal_year 2021
_chemical_formula_sum 'C46 H55 Cl6 N3 O2 Ru S'
_chemical_formula_weight 1027.76
_chemical_name_common vs_db_coord_6
_space_group_crystal_system monoclinic
_space_group_IT_number 14
_space_group_name_Hall '-P 2yn'
_space_group_name_H-M_alt 'P 1 21/n 1'
_atom_sites_solution_hydrogens geom
_audit_creation_method 'APEX2 v2014.5-0'
_cell_angle_alpha 90
_cell_angle_beta 91.300(3)
_cell_angle_gamma 90
_cell_formula_units_Z 4
_cell_length_a 15.3127(15)
_cell_length_b 13.8064(11)
_cell_length_c 22.985(2)
_cell_measurement_reflns_used 9869
_cell_measurement_temperature 200.(2)
_cell_measurement_theta_max 24.9216
_cell_measurement_theta_min 2.1843
_cell_volume 4858.1(7)
_computing_cell_refinement 'SAINT V8.34A (Bruker AXS Inc., 2013)'
_computing_data_reduction 'SAINT V8.34A (Bruker AXS Inc., 2013)'
_computing_structure_refinement 'SHELXL-2014 (Sheldrick, 2014)'
_diffrn_ambient_temperature 200.(2)
_diffrn_detector_area_resol_mean 8.3330
_diffrn_measured_fraction_theta_full 0.987
_diffrn_measured_fraction_theta_max 0.987
_diffrn_measurement_device_type 'Bruker SMART X2S'
_diffrn_radiation_type MoK\a
_diffrn_radiation_wavelength 0.71073
_diffrn_reflns_av_R_equivalents 0.1244
_diffrn_reflns_av_unetI/netI 0.0573
_diffrn_reflns_limit_h_max 18
_diffrn_reflns_limit_h_min -18
_diffrn_reflns_limit_k_max 16
_diffrn_reflns_limit_k_min -15
_diffrn_reflns_limit_l_max 27
_diffrn_reflns_limit_l_min -27
_diffrn_reflns_number 81174
_diffrn_reflns_theta_full 25.17
_diffrn_reflns_theta_max 25.17
_diffrn_reflns_theta_min 1.58
_exptl_absorpt_coefficient_mu 0.735
_exptl_absorpt_correction_T_max 0.95
_exptl_absorpt_correction_T_min 0.63
_exptl_absorpt_correction_type multi-scan
_exptl_absorpt_process_details 'SADABS V2014/2 (Bruker AXS Inc.)'
_exptl_crystal_colour orange
_exptl_crystal_density_diffrn 1.405
_exptl_crystal_density_method 'not measured'
_exptl_crystal_description needle
_exptl_crystal_F_000 2120
_exptl_crystal_size_max 0.600
_exptl_crystal_size_mid 0.530
_exptl_crystal_size_min 0.070
_refine_diff_density_max 3.034
_refine_diff_density_min -0.771
_refine_ls_extinction_method none
_refine_ls_goodness_of_fit_ref 1.088
_refine_ls_hydrogen_treatment constr
_refine_ls_matrix_type full
_refine_ls_number_parameters 541
_refine_ls_number_reflns 8620
_refine_ls_number_restraints 0
_refine_ls_restrained_S_all 1.088
_refine_ls_R_factor_all 0.0711
_refine_ls_R_factor_gt 0.0530
_refine_ls_shift/su_max 0.027
_refine_ls_shift/su_mean 0.001
_refine_ls_structure_factor_coef Fsqd
_refine_ls_weighting_details 'w=1/[\s^2^(Fo^2^)+(0.1000P)^2^+0.8300P] where P=(Fo^2^+2Fc^2^)/3'
_refine_ls_weighting_scheme calc
_refine_ls_wR_factor_gt 0.1488
_refine_ls_wR_factor_ref 0.1696
_reflns_number_gt 6868
_reflns_number_total 8620
_reflns_threshold_expression 'I > 2\s(I)'
_cod_data_source_file cs0c04972_si_009.cif
_cod_data_source_block Compound10s
_cod_depositor_comments 'Adding full bibliography for 4518430--4518444.cif.'
_cod_original_cell_volume 4858.1(8)
_cod_database_code 4518439
_publ_contact_phone 312-413-7383
_publ_contact_fax 312-996-0431
_publ_contact_email dwink@uic.edu

loop_
_space_group_symop_operation_xyz
'x, y, z'
'-x+1/2, y+1/2, -z+1/2'
'-x, -y, -z'
'x-1/2, -y-1/2, z-1/2'

loop_
_atom_site_type_symbol
_atom_site_label
_atom_site_fract_x
_atom_site_fract_y
_atom_site_fract_z
_atom_site_U_iso_or_equiv
_atom_site_adp_type
_atom_site_calc_flag
_atom_site_refinement_flags_adp
_atom_site_refinement_flags_occupancy
_atom_site_refinement_flags_posn
_atom_site_occupancy
_atom_site_disorder_assembly
_atom_site_disorder_group
Ru Ru1 0.32822(2) 0.65380(2) 0.09802(2) 0.02348(14) Uani d . . . 1 . .
C C1 0.2182(3) 0.7042(3) 0.08397(17) 0.0284(9) Uani d . . . 1 . .
H H1 0.1733 0.6913 0.1107 0.034 Uiso calc U . R 1 . .
Cl Cl1 0.35421(7) 0.75911(7) 0.17921(4) 0.0305(3) Uani d . . . 1 . .
Cl Cl2 0.32616(9) 0.52358(8) 0.03208(5) 0.0420(3) Uani d . . . 1 . .
Cl Cl3 0.63184(19) 0.88431(16) 0.27541(13) 0.1380(11) Uani d . . . 1 . .
Cl Cl4 0.53974(12) 1.01603(11) 0.20242(6) 0.0678(4) Uani d . . . 1 . .
Cl Cl5 0.90759(12) 0.78058(12) 0.26245(7) 0.0736(5) Uani d . . . 1 . .
Cl Cl6 0.82998(19) 0.8851(2) 0.16616(14) 0.1563(13) Uani d . . . 1 . .
S S1 0.08655(7) 0.88654(9) 0.07484(5) 0.0358(3) Uani d . . . 1 . .
N N1 0.1140(2) 0.8056(3) 0.02557(15) 0.0334(9) Uani d . . . 1 . .
N N2 0.2291(2) 0.4924(3) 0.16735(15) 0.0329(9) Uani d . . . 1 . .
N N3 0.3645(2) 0.5086(3) 0.19436(15) 0.0328(9) Uani d . . . 1 . .
O O1 0.0065(2) 0.9301(2) 0.05450(15) 0.0467(9) Uani d . . . 1 . .
O O2 0.0895(2) 0.8375(2) 0.13011(14) 0.0420(8) Uani d . . . 1 . .
C C2 0.1988(3) 0.7623(3) 0.03375(17) 0.0276(9) Uani d . . . 1 . .
C C3 0.0907(3) 0.8261(4) -0.0364(2) 0.0481(13) Uani d . . . 1 . .
H H3B 0.0399 0.8705 -0.0382 0.058 Uiso calc U . R 1 . .
H H3A 0.0734 0.765 -0.056 0.058 Uiso calc U . R 1 . .
C C4 0.1662(4) 0.8715(4) -0.0685(2) 0.0508(14) Uani d . . . 1 . .
H H4B 0.148 0.8821 -0.1096 0.061 Uiso calc U . R 1 . .
H H4A 0.1794 0.9356 -0.0511 0.061 Uiso calc U . R 1 . .
C C5 0.2483(3) 0.8105(4) -0.06665(18) 0.0392(11) Uani d . . . 1 . .
C C6 0.2620(3) 0.7689(3) -0.00636(17) 0.0297(10) Uani d . . . 1 . .
C C7 0.3475(3) 0.7299(3) 0.01204(17) 0.0296(10) Uani d . . . 1 . .
H H7 0.3684 0.6721 -0.0051 0.035 Uiso calc U . R 1 . .
C C8 0.3970(3) 0.7762(3) 0.05348(16) 0.0264(9) Uani d . . . 1 . .
H H8 0.368 0.8192 0.0789 0.032 Uiso calc U . R 1 . .
C C9 0.4923(3) 0.7644(3) 0.06185(16) 0.0266(9) Uani d . . . 1 . .
C C10 0.5371(3) 0.6822(3) 0.04543(19) 0.0358(11) Uani d . . . 1 . .
H H10 0.5064 0.6295 0.028 0.043 Uiso calc U . R 1 . .
C C11 0.6261(3) 0.6768(4) 0.0544(2) 0.0422(12) Uani d . . . 1 . .
H H11 0.6568 0.6204 0.043 0.051 Uiso calc U . R 1 . .
C C12 0.6706(3) 0.7523(4) 0.0798(2) 0.0478(13) Uani d . . . 1 . .
H H12 0.7318 0.747 0.0867 0.057 Uiso calc U . R 1 . .
C C13 0.6288(3) 0.8341(4) 0.0950(2) 0.0501(14) Uani d . . . 1 . .
H H13 0.6608 0.8869 0.1112 0.06 Uiso calc U . R 1 . .
C C14 0.5387(3) 0.8411(3) 0.0868(2) 0.0397(12) Uani d . . . 1 . .
H H14 0.509 0.8981 0.0983 0.048 Uiso calc U . R 1 . .
C C15 0.3264(4) 0.8767(5) -0.0817(3) 0.0693(18) Uani d . . . 1 . .
H H15C 0.3353 0.9248 -0.0507 0.104 Uiso calc U . R 1 . .
H H15A 0.314 0.9099 -0.1186 0.104 Uiso calc U . R 1 . .
H H15B 0.3793 0.8373 -0.0851 0.104 Uiso calc U . R 1 . .
C C16 0.2421(4) 0.7266(4) -0.1096(2) 0.0634(17) Uani d . . . 1 . .
H H16A 0.2976 0.6912 -0.1092 0.095 Uiso calc U . R 1 . .
H H16B 0.2297 0.7517 -0.1487 0.095 Uiso calc U . R 1 . .
H H16C 0.195 0.6828 -0.0983 0.095 Uiso calc U . R 1 . .
C C17 0.1693(3) 0.9744(3) 0.07785(18) 0.0321(10) Uani d . . . 1 . .
C C18 0.1637(3) 1.0572(3) 0.0437(2) 0.0396(11) Uani d . . . 1 . .
H H18 0.1144 1.0679 0.0187 0.048 Uiso calc U . R 1 . .
C C19 0.2314(4) 1.1240(4) 0.0466(2) 0.0489(13) Uani d . . . 1 . .
H H19 0.2282 1.1804 0.0229 0.059 Uiso calc U . R 1 . .
C C20 0.3036(4) 1.1105(4) 0.0833(2) 0.0472(13) Uani d . . . 1 . .
C C21 0.3077(3) 1.0278(4) 0.1161(2) 0.0424(12) Uani d . . . 1 . .
H H21 0.3574 1.0169 0.1408 0.051 Uiso calc U . R 1 . .
C C22 0.2409(3) 0.9590(3) 0.11440(18) 0.0363(11) Uani d . . . 1 . .
H H22 0.2445 0.9025 0.1379 0.044 Uiso calc U . R 1 . .
C C23 0.3763(5) 1.1830(5) 0.0862(3) 0.0747(19) Uani d . . . 1 . .
H H23A 0.4092 1.1753 0.123 0.112 Uiso calc U . R 1 . .
H H23B 0.3519 1.2485 0.0839 0.112 Uiso calc U . R 1 . .
H H23C 0.4153 1.1725 0.0536 0.112 Uiso calc U . R 1 . .
C C24 0.3022(3) 0.5455(3) 0.15958(16) 0.0264(9) Uani d . . . 1 . .
C C25 0.2402(3) 0.4189(4) 0.2142(2) 0.0472(13) Uani d . . . 1 . .
H H25A 0.2201 0.3543 0.2009 0.057 Uiso calc U . R 1 . .
H H25B 0.2079 0.4375 0.2493 0.057 Uiso calc U . R 1 . .
C C26 0.3375(3) 0.4200(3) 0.2258(2) 0.0417(12) Uani d . . . 1 . .
H H26B 0.3515 0.4249 0.268 0.05 Uiso calc U . R 1 . .
H H26A 0.3657 0.3615 0.21 0.05 Uiso calc U . R 1 . .
C C27 0.1424(3) 0.5112(3) 0.14588(19) 0.0329(10) Uani d . . . 1 . .
C C28 0.1066(3) 0.4515(3) 0.1026(2) 0.0390(11) Uani d . . . 1 . .
C C29 0.0220(3) 0.4699(4) 0.0830(2) 0.0480(13) Uani d . . . 1 . .
H H29 -0.0027 0.4308 0.0528 0.058 Uiso calc U . R 1 . .
C C30 -0.0278(3) 0.5445(4) 0.1062(2) 0.0479(13) Uani d . . . 1 . .
C C31 0.0089(3) 0.6003(4) 0.1498(2) 0.0424(12) Uani d . . . 1 . .
H H31 -0.0247 0.651 0.1659 0.051 Uiso calc U . R 1 . .
C C32 0.0942(3) 0.5852(3) 0.17129(19) 0.0355(11) Uani d . . . 1 . .
C C33 0.1300(4) 0.6458(3) 0.2204(2) 0.0436(12) Uani d . . . 1 . .
H H33B 0.1488 0.6036 0.2526 0.065 Uiso calc U . R 1 . .
H H33A 0.0847 0.6901 0.2337 0.065 Uiso calc U . R 1 . .
H H33C 0.1801 0.6832 0.2069 0.065 Uiso calc U . R 1 . .
C C34 -0.1204(4) 0.5620(6) 0.0838(3) 0.077(2) Uani d . . . 1 . .
H H34B -0.1615 0.5488 0.1149 0.115 Uiso calc U . R 1 . .
H H34C -0.133 0.5189 0.0508 0.115 Uiso calc U . R 1 . .
H H34A -0.1265 0.6295 0.0713 0.115 Uiso calc U . R 1 . .
C C35 0.1572(4) 0.3660(4) 0.0783(2) 0.0529(14) Uani d . . . 1 . .
H H35C 0.1349 0.3508 0.0391 0.079 Uiso calc U . R 1 . .
H H35A 0.1499 0.3095 0.1036 0.079 Uiso calc U . R 1 . .
H H35B 0.2193 0.3826 0.0767 0.079 Uiso calc U . R 1 . .
C C36 0.4539(3) 0.5396(3) 0.20053(18) 0.0301(10) Uani d . . . 1 . .
C C37 0.5161(3) 0.5052(3) 0.16240(19) 0.0343(10) Uani d . . . 1 . .
C C38 0.6023(3) 0.5351(3) 0.1721(2) 0.0401(11) Uani d . . . 1 . .
H H38 0.6458 0.5125 0.1466 0.048 Uiso calc U . R 1 . .
C C39 0.6270(3) 0.5961(3) 0.2170(2) 0.0390(11) Uani d . . . 1 . .
C C40 0.5627(3) 0.6248(3) 0.25492(19) 0.0377(11) Uani d . . . 1 . .
H H40 0.5789 0.6655 0.2867 0.045 Uiso calc U . R 1 . .
C C41 0.4767(3) 0.5972(3) 0.24877(18) 0.0331(10) Uani d . . . 1 . .
C C42 0.4120(4) 0.6260(4) 0.2942(2) 0.0466(13) Uani d . . . 1 . .
H H42B 0.4148 0.5796 0.3265 0.07 Uiso calc U . R 1 . .
H H42C 0.3529 0.6261 0.2768 0.07 Uiso calc U . R 1 . .
H H42A 0.4262 0.6909 0.3088 0.07 Uiso calc U . R 1 . .
C C43 0.7200(4) 0.6286(5) 0.2259(3) 0.0618(16) Uani d . . . 1 . .
H H43C 0.7558 0.602 0.1949 0.093 Uiso calc U . R 1 . .
H H43A 0.7423 0.6056 0.2637 0.093 Uiso calc U . R 1 . .
H H43B 0.7226 0.6995 0.2248 0.093 Uiso calc U . R 1 . .
C C44 0.4964(3) 0.4322(4) 0.1155(2) 0.0457(12) Uani d . . . 1 . .
H H44B 0.5161 0.368 0.1284 0.069 Uiso calc U . R 1 . .
H H44C 0.527 0.4503 0.0801 0.069 Uiso calc U . R 1 . .
H H44A 0.4333 0.4306 0.1073 0.069 Uiso calc U . R 1 . .
C C45 0.5354(5) 0.9067(5) 0.2414(3) 0.081(2) Uani d . . . 1 . .
H H45B 0.4888 0.9106 0.2705 0.097 Uiso calc U . R 1 . .
H H45A 0.5209 0.853 0.2144 0.097 Uiso calc U . R 1 . .
C C46 0.9188(4) 0.8702(4) 0.2087(3) 0.0617(16) Uani d . . . 1 . .
H H46A 0.9329 0.9325 0.228 0.074 Uiso calc U . R 1 . .
H H46B 0.9686 0.8529 0.184 0.074 Uiso calc U . R 1 . .

loop_
_atom_site_aniso_label
_atom_site_aniso_U_11
_atom_site_aniso_U_22
_atom_site_aniso_U_33
_atom_site_aniso_U_12
_atom_site_aniso_U_13
_atom_site_aniso_U_23
Ru1 0.0279(2) 0.0239(2) 0.0186(2) 0.00035(14) -0.00146(14) -0.00042(12)
C1 0.029(2) 0.028(2) 0.028(2) -0.0059(19) -0.0020(18) 0.0037(18)
Cl1 0.0423(6) 0.0283(6) 0.0209(5) 0.0019(5) -0.0040(4) -0.0023(4)
Cl2 0.0609(8) 0.0328(7) 0.0323(6) -0.0034(6) 0.0015(5) -0.0105(5)
Cl3 0.157(2) 0.0855(15) 0.167(2) 0.0233(15) -0.094(2) -0.0066(15)
Cl4 0.0895(12) 0.0618(9) 0.0521(8) -0.0015(9) 0.0020(8) -0.0079(7)
Cl5 0.0779(11) 0.0643(10) 0.0791(11) -0.0144(9) 0.0110(9) -0.0104(8)
Cl6 0.125(2) 0.165(2) 0.175(3) -0.0653(19) -0.092(2) 0.050(2)
S1 0.0313(6) 0.0451(7) 0.0310(6) 0.0080(5) 0.0014(5) 0.0088(5)
N1 0.031(2) 0.039(2) 0.0298(19) 0.0035(18) -0.0054(16) 0.0065(16)
N2 0.034(2) 0.029(2) 0.035(2) -0.0037(17) -0.0028(16) 0.0103(16)
N3 0.034(2) 0.033(2) 0.0316(19) -0.0018(17) -0.0029(16) 0.0073(16)
O1 0.0296(17) 0.059(2) 0.052(2) 0.0129(17) -0.0005(15) 0.0100(17)
O2 0.0403(19) 0.052(2) 0.0341(18) 0.0106(16) 0.0091(15) 0.0116(15)
C2 0.028(2) 0.031(2) 0.023(2) -0.0001(19) -0.0058(17) -0.0015(17)
C3 0.045(3) 0.069(4) 0.030(2) 0.013(3) -0.016(2) -0.001(2)
C4 0.063(4) 0.064(3) 0.025(2) 0.011(3) -0.010(2) 0.008(2)
C5 0.045(3) 0.052(3) 0.021(2) 0.008(2) 0.000(2) 0.007(2)
C6 0.036(2) 0.032(2) 0.021(2) -0.003(2) -0.0019(18) 0.0012(17)
C7 0.038(2) 0.030(2) 0.021(2) -0.002(2) 0.0019(18) 0.0049(17)
C8 0.028(2) 0.031(2) 0.0201(19) -0.0002(19) 0.0033(17) 0.0009(17)
C9 0.033(2) 0.028(2) 0.0188(19) -0.001(2) 0.0034(17) -0.0012(17)
C10 0.040(3) 0.036(3) 0.031(2) -0.002(2) 0.002(2) -0.003(2)
C11 0.040(3) 0.043(3) 0.043(3) 0.014(2) 0.004(2) -0.008(2)
C12 0.032(3) 0.064(4) 0.048(3) 0.004(3) -0.001(2) -0.014(3)
C13 0.035(3) 0.045(3) 0.070(4) -0.001(2) -0.009(3) -0.019(3)
C14 0.034(3) 0.036(3) 0.049(3) 0.003(2) -0.002(2) -0.012(2)
C15 0.063(4) 0.090(5) 0.054(4) -0.012(4) 0.004(3) 0.038(3)
C16 0.080(4) 0.086(4) 0.023(2) 0.011(4) -0.013(3) -0.009(3)
C17 0.033(2) 0.035(3) 0.029(2) 0.007(2) -0.0008(18) 0.0005(19)
C18 0.044(3) 0.038(3) 0.037(3) 0.011(2) 0.002(2) 0.004(2)
C19 0.063(4) 0.037(3) 0.047(3) 0.005(3) 0.003(3) 0.006(2)
C20 0.054(3) 0.038(3) 0.050(3) -0.007(3) 0.008(3) -0.003(2)
C21 0.043(3) 0.047(3) 0.036(3) 0.007(2) -0.009(2) -0.011(2)
C22 0.042(3) 0.038(3) 0.028(2) 0.012(2) -0.001(2) -0.002(2)
C23 0.074(5) 0.069(4) 0.081(5) -0.020(4) -0.008(4) 0.008(4)
C24 0.032(2) 0.023(2) 0.024(2) 0.0010(19) -0.0003(18) -0.0026(17)
C25 0.046(3) 0.047(3) 0.049(3) -0.005(3) -0.006(2) 0.025(2)
C26 0.043(3) 0.038(3) 0.044(3) -0.004(2) -0.007(2) 0.019(2)
C27 0.031(2) 0.035(3) 0.033(2) -0.004(2) 0.0005(19) 0.010(2)
C28 0.037(3) 0.037(3) 0.043(3) 0.000(2) 0.001(2) -0.001(2)
C29 0.037(3) 0.062(4) 0.045(3) -0.008(3) -0.006(2) -0.007(3)
C30 0.036(3) 0.055(3) 0.052(3) 0.000(3) -0.004(2) 0.008(3)
C31 0.040(3) 0.041(3) 0.047(3) 0.010(2) 0.009(2) 0.003(2)
C32 0.040(3) 0.035(3) 0.032(2) -0.005(2) 0.006(2) 0.005(2)
C33 0.051(3) 0.044(3) 0.036(3) -0.003(2) 0.006(2) 0.002(2)
C34 0.040(3) 0.112(6) 0.078(4) 0.014(4) -0.014(3) -0.004(4)
C35 0.052(3) 0.044(3) 0.063(4) -0.006(3) -0.002(3) -0.014(3)
C36 0.034(2) 0.026(2) 0.030(2) 0.001(2) -0.0074(18) 0.0091(18)
C37 0.037(3) 0.030(3) 0.036(2) 0.006(2) -0.007(2) 0.0004(19)
C38 0.033(3) 0.044(3) 0.043(3) 0.008(2) 0.001(2) 0.004(2)
C39 0.038(3) 0.038(3) 0.041(3) -0.002(2) -0.008(2) 0.007(2)
C40 0.043(3) 0.037(3) 0.032(2) -0.004(2) -0.014(2) 0.000(2)
C41 0.043(3) 0.029(3) 0.027(2) 0.008(2) -0.006(2) 0.0066(18)
C42 0.054(3) 0.058(3) 0.028(2) 0.005(3) 0.001(2) 0.004(2)
C43 0.051(3) 0.072(4) 0.062(4) -0.014(3) -0.009(3) -0.003(3)
C44 0.047(3) 0.046(3) 0.043(3) 0.001(3) -0.007(2) -0.010(2)
C45 0.074(5) 0.085(5) 0.083(5) -0.028(4) -0.016(4) 0.022(4)
C46 0.047(3) 0.063(4) 0.075(4) -0.021(3) 0.011(3) -0.021(3)

loop_
_atom_type_symbol
_atom_type_description
_atom_type_scat_dispersion_real
_atom_type_scat_dispersion_imag
_atom_type_scat_source
C C 0.0033 0.0016 'International Tables Vol C Tables 4.2.6.8 and 6.1.1.4'
H H 0.0000 0.0000 'International Tables Vol C Tables 4.2.6.8 and 6.1.1.4'
N N 0.0061 0.0033 'International Tables Vol C Tables 4.2.6.8 and 6.1.1.4'
O O 0.0106 0.0060 'International Tables Vol C Tables 4.2.6.8 and 6.1.1.4'
S S 0.1246 0.1234 'International Tables Vol C Tables 4.2.6.8 and 6.1.1.4'
Cl Cl 0.1484 0.1585 'International Tables Vol C Tables 4.2.6.8 and 6.1.1.4'
Ru Ru -1.2594 0.8363 'International Tables Vol C Tables 4.2.6.8 and 6.1.1.4'

loop_
_geom_angle_atom_site_label_1
_geom_angle_atom_site_label_2
_geom_angle_atom_site_label_3
_geom_angle_site_symmetry_1
_geom_angle_site_symmetry_3
_geom_angle
_geom_angle_publ_flag
C1 Ru1 C24 . . 101.53(17) ?
C1 Ru1 C8 . . 94.12(17) ?
C24 Ru1 C8 . . 159.73(15) ?
C1 Ru1 C7 . . 78.95(17) ?
C24 Ru1 C7 . . 161.46(16) ?
C8 Ru1 C7 . . 35.14(14) ?
C1 Ru1 Cl2 . . 100.18(13) ?
C24 Ru1 Cl2 . . 83.70(11) ?
C8 Ru1 Cl2 . . 106.29(11) ?
C7 Ru1 Cl2 . . 78.02(11) ?
C1 Ru1 Cl1 . . 92.43(13) ?
C24 Ru1 Cl1 . . 86.44(11) ?
C8 Ru1 Cl1 . . 80.05(10) ?
C7 Ru1 Cl1 . . 112.10(11) ?
Cl2 Ru1 Cl1 . . 165.31(4) ?
C2 C1 Ru1 . . 121.7(3) ?
C2 C1 H1 . . 119.2 ?
Ru1 C1 H1 . . 119.2 ?
O1 S1 O2 . . 119.6(2) ?
O1 S1 N1 . . 106.8(2) ?
O2 S1 N1 . . 106.48(19) ?
O1 S1 C17 . . 109.5(2) ?
O2 S1 C17 . . 106.4(2) ?
N1 S1 C17 . . 107.5(2) ?
C2 N1 C3 . . 113.6(3) ?
C2 N1 S1 . . 115.8(3) ?
C3 N1 S1 . . 117.9(3) ?
C24 N2 C27 . . 128.4(3) ?
C24 N2 C25 . . 112.6(4) ?
C27 N2 C25 . . 117.6(3) ?
C24 N3 C36 . . 127.7(4) ?
C24 N3 C26 . . 113.8(4) ?
C36 N3 C26 . . 118.2(3) ?
C6 C2 C1 . . 116.6(4) ?
C6 C2 N1 . . 122.7(4) ?
C1 C2 N1 . . 120.6(4) ?
N1 C3 C4 . . 112.0(4) ?
N1 C3 H3B . . 109.2 ?
C4 C3 H3B . . 109.2 ?
N1 C3 H3A . . 109.2 ?
C4 C3 H3A . . 109.2 ?
H3B C3 H3A . . 107.9 ?
C5 C4 C3 . . 113.4(4) ?
C5 C4 H4B . . 108.9 ?
C3 C4 H4B . . 108.9 ?
C5 C4 H4A . . 108.9 ?
C3 C4 H4A . . 108.9 ?
H4B C4 H4A . . 107.7 ?
C6 C5 C4 . . 109.6(4) ?
C6 C5 C16 . . 108.1(4) ?
C4 C5 C16 . . 111.5(4) ?
C6 C5 C15 . . 109.6(4) ?
C4 C5 C15 . . 108.1(5) ?
C16 C5 C15 . . 109.9(5) ?
C2 C6 C7 . . 115.2(4) ?
C2 C6 C5 . . 124.3(4) ?
C7 C6 C5 . . 120.5(4) ?
C8 C7 C6 . . 120.5(4) ?
C8 C7 Ru1 . . 71.8(2) ?
C6 C7 Ru1 . . 106.8(3) ?
C8 C7 H7 . . 119.7 ?
C6 C7 H7 . . 119.7 ?
Ru1 C7 H7 . . 91.3 ?
C7 C8 C9 . . 124.9(4) ?
C7 C8 Ru1 . . 73.0(2) ?
C9 C8 Ru1 . . 109.2(3) ?
C7 C8 H8 . . 117.6 ?
C9 C8 H8 . . 117.6 ?
Ru1 C8 H8 . . 87.7 ?
C10 C9 C14 . . 119.0(4) ?
C10 C9 C8 . . 123.3(4) ?
C14 C9 C8 . . 117.7(4) ?
C11 C10 C9 . . 120.0(4) ?
C11 C10 H10 . . 120.0 ?
C9 C10 H10 . . 120.0 ?
C12 C11 C10 . . 120.3(5) ?
C12 C11 H11 . . 119.9 ?
C10 C11 H11 . . 119.9 ?
C13 C12 C11 . . 120.9(5) ?
C13 C12 H12 . . 119.5 ?
C11 C12 H12 . . 119.5 ?
C12 C13 C14 . . 119.9(5) ?
C12 C13 H13 . . 120.0 ?
C14 C13 H13 . . 120.0 ?
C13 C14 C9 . . 119.9(4) ?
C13 C14 H14 . . 120.0 ?
C9 C14 H14 . . 120.0 ?
C5 C15 H15C . . 109.5 ?
C5 C15 H15A . . 109.5 ?
H15C C15 H15A . . 109.5 ?
C5 C15 H15B . . 109.5 ?
H15C C15 H15B . . 109.5 ?
H15A C15 H15B . . 109.5 ?
C5 C16 H16A . . 109.5 ?
C5 C16 H16B . . 109.5 ?
H16A C16 H16B . . 109.5 ?
C5 C16 H16C . . 109.5 ?
H16A C16 H16C . . 109.5 ?
H16B C16 H16C . . 109.5 ?
C22 C17 C18 . . 120.5(4) ?
C22 C17 S1 . . 118.6(3) ?
C18 C17 S1 . . 120.8(4) ?
C17 C18 C19 . . 119.0(5) ?
C17 C18 H18 . . 120.5 ?
C19 C18 H18 . . 120.5 ?
C18 C19 C20 . . 121.5(5) ?
C18 C19 H19 . . 119.2 ?
C20 C19 H19 . . 119.2 ?
C21 C20 C19 . . 118.2(5) ?
C21 C20 C23 . . 120.5(5) ?
C19 C20 C23 . . 121.2(5) ?
C20 C21 C22 . . 121.8(5) ?
C20 C21 H21 . . 119.1 ?
C22 C21 H21 . . 119.1 ?
C17 C22 C21 . . 118.9(4) ?
C17 C22 H22 . . 120.5 ?
C21 C22 H22 . . 120.5 ?
C20 C23 H23A . . 109.5 ?
C20 C23 H23B . . 109.5 ?
H23A C23 H23B . . 109.5 ?
C20 C23 H23C . . 109.5 ?
H23A C23 H23C . . 109.5 ?
H23B C23 H23C . . 109.5 ?
N3 C24 N2 . . 107.3(3) ?
N3 C24 Ru1 . . 122.1(3) ?
N2 C24 Ru1 . . 130.1(3) ?
N2 C25 C26 . . 102.6(4) ?
N2 C25 H25A . . 111.2 ?
C26 C25 H25A . . 111.2 ?
N2 C25 H25B . . 111.2 ?
C26 C25 H25B . . 111.2 ?
H25A C25 H25B . . 109.2 ?
N3 C26 C25 . . 102.0(4) ?
N3 C26 H26B . . 111.4 ?
C25 C26 H26B . . 111.4 ?
N3 C26 H26A . . 111.4 ?
C25 C26 H26A . . 111.4 ?
H26B C26 H26A . . 109.2 ?
C28 C27 C32 . . 121.9(4) ?
C28 C27 N2 . . 119.0(4) ?
C32 C27 N2 . . 118.9(4) ?
C29 C28 C27 . . 118.2(5) ?
C29 C28 C35 . . 120.1(5) ?
C27 C28 C35 . . 121.6(4) ?
C28 C29 C30 . . 121.7(5) ?
C28 C29 H29 . . 119.1 ?
C30 C29 H29 . . 119.1 ?
C31 C30 C29 . . 118.3(5) ?
C31 C30 C34 . . 121.5(5) ?
C29 C30 C34 . . 120.1(5) ?
C30 C31 C32 . . 122.5(5) ?
C30 C31 H31 . . 118.8 ?
C32 C31 H31 . . 118.8 ?
C27 C32 C31 . . 117.3(4) ?
C27 C32 C33 . . 122.4(4) ?
C31 C32 C33 . . 120.3(4) ?
C32 C33 H33B . . 109.5 ?
C32 C33 H33A . . 109.5 ?
H33B C33 H33A . . 109.5 ?
C32 C33 H33C . . 109.5 ?
H33B C33 H33C . . 109.5 ?
H33A C33 H33C . . 109.5 ?
C30 C34 H34B . . 109.5 ?
C30 C34 H34C . . 109.5 ?
H34B C34 H34C . . 109.5 ?
C30 C34 H34A . . 109.5 ?
H34B C34 H34A . . 109.5 ?
H34C C34 H34A . . 109.5 ?
C28 C35 H35C . . 109.5 ?
C28 C35 H35A . . 109.5 ?
H35C C35 H35A . . 109.5 ?
C28 C35 H35B . . 109.5 ?
H35C C35 H35B . . 109.5 ?
H35A C35 H35B . . 109.5 ?
C37 C36 C41 . . 122.0(4) ?
C37 C36 N3 . . 119.9(4) ?
C41 C36 N3 . . 117.8(4) ?
C36 C37 C38 . . 117.1(4) ?
C36 C37 C44 . . 123.5(4) ?
C38 C37 C44 . . 119.1(4) ?
C39 C38 C37 . . 122.8(4) ?
C39 C38 H38 . . 118.6 ?
C37 C38 H38 . . 118.6 ?
C38 C39 C40 . . 117.3(4) ?
C38 C39 C43 . . 121.8(5) ?
C40 C39 C43 . . 120.9(5) ?
C41 C40 C39 . . 123.2(4) ?
C41 C40 H40 . . 118.4 ?
C39 C40 H40 . . 118.4 ?
C40 C41 C36 . . 117.3(4) ?
C40 C41 C42 . . 119.9(4) ?
C36 C41 C42 . . 122.7(4) ?
C41 C42 H42B . . 109.5 ?
C41 C42 H42C . . 109.5 ?
H42B C42 H42C . . 109.5 ?
C41 C42 H42A . . 109.5 ?
H42B C42 H42A . . 109.5 ?
H42C C42 H42A . . 109.5 ?
C39 C43 H43C . . 109.5 ?
C39 C43 H43A . . 109.5 ?
H43C C43 H43A . . 109.5 ?
C39 C43 H43B . . 109.5 ?
H43C C43 H43B . . 109.5 ?
H43A C43 H43B . . 109.5 ?
C37 C44 H44B . . 109.5 ?
C37 C44 H44C . . 109.5 ?
H44B C44 H44C . . 109.5 ?
C37 C44 H44A . . 109.5 ?
H44B C44 H44A . . 109.5 ?
H44C C44 H44A . . 109.5 ?
Cl3 C45 Cl4 . . 110.6(4) ?
Cl3 C45 H45B . . 109.5 ?
Cl4 C45 H45B . . 109.5 ?
Cl3 C45 H45A . . 109.5 ?
Cl4 C45 H45A . . 109.5 ?
H45B C45 H45A . . 108.1 ?
Cl6 C46 Cl5 . . 114.0(3) ?
Cl6 C46 H46A . . 108.7 ?
Cl5 C46 H46A . . 108.7 ?
Cl6 C46 H46B . . 108.7 ?
Cl5 C46 H46B . . 108.7 ?
H46A C46 H46B . . 107.6 ?

loop_
_geom_bond_atom_site_label_1
_geom_bond_atom_site_label_2
_geom_bond_site_symmetry_2
_geom_bond_distance
_geom_bond_publ_flag
Ru1 C1 . 1.845(4) ?
Ru1 C24 . 2.102(4) ?
Ru1 C8 . 2.249(4) ?
Ru1 C7 . 2.264(4) ?
Ru1 Cl2 . 2.3513(11) ?
Ru1 Cl1 . 2.3918(10) ?
C1 C2 . 1.431(6) ?
C1 H1 . 0.95 ?
Cl3 C45 . 1.684(7) ?
Cl4 C45 . 1.757(6) ?
Cl5 C46 . 1.759(6) ?
Cl6 C46 . 1.670(7) ?
S1 O1 . 1.434(3) ?
S1 O2 . 1.439(3) ?
S1 N1 . 1.653(4) ?
S1 C17 . 1.754(5) ?
N1 C2 . 1.437(5) ?
N1 C3 . 1.488(5) ?
N2 C24 . 1.354(5) ?
N2 C27 . 1.430(5) ?
N2 C25 . 1.487(5) ?
N3 C24 . 1.333(5) ?
N3 C36 . 1.438(5) ?
N3 C26 . 1.484(5) ?
C2 C6 . 1.355(6) ?
C3 C4 . 1.520(8) ?
C3 H3B . 0.99 ?
C3 H3A . 0.99 ?
C4 C5 . 1.513(7) ?
C4 H4B . 0.99 ?
C4 H4A . 0.99 ?
C5 C6 . 1.510(6) ?
C5 C16 . 1.523(7) ?
C5 C15 . 1.551(7) ?
C6 C7 . 1.468(6) ?
C7 C8 . 1.363(6) ?
C7 H7 . 0.95 ?
C8 C9 . 1.477(6) ?
C8 H8 . 0.95 ?
C9 C10 . 1.383(6) ?
C9 C14 . 1.392(6) ?
C10 C11 . 1.377(7) ?
C10 H10 . 0.95 ?
C11 C12 . 1.368(7) ?
C11 H11 . 0.95 ?
C12 C13 . 1.348(7) ?
C12 H12 . 0.95 ?
C13 C14 . 1.391(7) ?
C13 H13 . 0.95 ?
C14 H14 . 0.95 ?
C15 H15C . 0.98 ?
C15 H15A . 0.98 ?
C15 H15B . 0.98 ?
C16 H16A . 0.98 ?
C16 H16B . 0.98 ?
C16 H16C . 0.98 ?
C17 C22 . 1.382(6) ?
C17 C18 . 1.388(6) ?
C18 C19 . 1.388(7) ?
C18 H18 . 0.95 ?
C19 C20 . 1.388(8) ?
C19 H19 . 0.95 ?
C20 C21 . 1.370(7) ?
C20 C23 . 1.497(8) ?
C21 C22 . 1.396(7) ?
C21 H21 . 0.95 ?
C22 H22 . 0.95 ?
C23 H23A . 0.98 ?
C23 H23B . 0.98 ?
C23 H23C . 0.98 ?
C25 C26 . 1.508(7) ?
C25 H25A . 0.99 ?
C25 H25B . 0.99 ?
C26 H26B . 0.99 ?
C26 H26A . 0.99 ?
C27 C28 . 1.394(6) ?
C27 C32 . 1.396(6) ?
C28 C29 . 1.386(7) ?
C28 C35 . 1.525(7) ?
C29 C30 . 1.396(7) ?
C29 H29 . 0.95 ?
C30 C31 . 1.373(7) ?
C30 C34 . 1.516(7) ?
C31 C32 . 1.401(7) ?
C31 H31 . 0.95 ?
C32 C33 . 1.498(6) ?
C33 H33B . 0.98 ?
C33 H33A . 0.98 ?
C33 H33C . 0.98 ?
C34 H34B . 0.98 ?
C34 H34C . 0.98 ?
C34 H34A . 0.98 ?
C35 H35C . 0.98 ?
C35 H35A . 0.98 ?
C35 H35B . 0.98 ?
C36 C37 . 1.392(6) ?
C36 C41 . 1.402(6) ?
C37 C38 . 1.396(6) ?
C37 C44 . 1.502(6) ?
C38 C39 . 1.379(7) ?
C38 H38 . 0.95 ?
C39 C40 . 1.387(7) ?
C39 C43 . 1.503(7) ?
C40 C41 . 1.374(6) ?
C40 H40 . 0.95 ?
C41 C42 . 1.509(6) ?
C42 H42B . 0.98 ?
C42 H42C . 0.98 ?
C42 H42A . 0.98 ?
C43 H43C . 0.98 ?
C43 H43A . 0.98 ?
C43 H43B . 0.98 ?
C44 H44B . 0.98 ?
C44 H44C . 0.98 ?
C44 H44A . 0.98 ?
C45 H45B . 0.99 ?
C45 H45A . 0.99 ?
C46 H46A . 0.99 ?
C46 H46B . 0.99 ?

loop_
_geom_hbond_atom_site_label_D
_geom_hbond_atom_site_label_H
_geom_hbond_atom_site_label_A
_geom_hbond_site_symmetry_A
_geom_hbond_distance_DH
_geom_hbond_distance_HA
_geom_hbond_distance_DA
_geom_hbond_angle_DHA
_geom_hbond_publ_flag
C46 H46B O2 1_655 0.99 2.26 3.243(7) 171.0 ?
C45 H45A Cl1 . 0.99 2.96 3.703(7) 132.8 ?
C22 H22 Cl1 . 0.95 2.75 3.568(5) 144.5 ?
C18 H18 O1 3_575 0.95 2.47 3.413(6) 170.2 ?
C3 H3B O1 . 0.99 2.35 2.866(6) 111.5 ?
C1 H1 O2 . 0.95 2.44 2.914(5) 110.7 ?
C46 H46B O2 1_655 0.99 2.26 3.243(7) 171.0 ?
C45 H45A Cl1 . 0.99 2.96 3.703(7) 132.8 ?
C22 H22 Cl1 . 0.95 2.75 3.568(5) 144.5 ?
C18 H18 O1 3_575 0.95 2.47 3.413(6) 170.2 ?
C3 H3B O1 . 0.99 2.35 2.866(6) 111.5 ?
C1 H1 O2 . 0.95 2.44 2.914(5) 110.7 ?
C46 H46B O2 1_655 0.99 2.26 3.243(7) 171.0 ?
C45 H45A Cl1 . 0.99 2.96 3.703(7) 132.8 ?
C22 H22 Cl1 . 0.95 2.75 3.568(5) 144.5 ?
C18 H18 O1 3_575 0.95 2.47 3.413(6) 170.2 ?
C3 H3B O1 . 0.99 2.35 2.866(6) 111.5 ?
C1 H1 O2 . 0.95 2.44 2.914(5) 110.7 ?
C46 H46B O2 1_655 0.99 2.26 3.243(7) 171.0 ?
C45 H45A Cl1 . 0.99 2.96 3.703(7) 132.8 ?
C22 H22 Cl1 . 0.95 2.75 3.568(5) 144.5 ?
C18 H18 O1 3_575 0.95 2.47 3.413(6) 170.2 ?
C3 H3B O1 . 0.99 2.35 2.866(6) 111.5 ?
C1 H1 O2 . 0.95 2.44 2.914(5) 110.7 ?
C46 H46B O2 1_655 0.99 2.26 3.243(7) 171.0 ?
C45 H45A Cl1 . 0.99 2.96 3.703(7) 132.8 ?
C22 H22 Cl1 . 0.95 2.75 3.568(5) 144.5 ?
C18 H18 O1 3_575 0.95 2.47 3.413(6) 170.2 ?
C3 H3B O1 . 0.99 2.35 2.866(6) 111.5 ?
C1 H1 O2 . 0.95 2.44 2.914(5) 110.7 ?
C46 H46B O2 1_655 0.99 2.26 3.243(7) 171.0 ?
C45 H45A Cl1 . 0.99 2.96 3.703(7) 132.8 ?
C22 H22 Cl1 . 0.95 2.75 3.568(5) 144.5 ?
C18 H18 O1 3_575 0.95 2.47 3.413(6) 170.2 ?
C3 H3B O1 . 0.99 2.35 2.866(6) 111.5 ?
C46 H46B O2 1_655 0.99 2.26 3.243(7) 171.0 ?
C45 H45A Cl1 . 0.99 2.96 3.703(7) 132.8 ?
C22 H22 Cl1 . 0.95 2.75 3.568(5) 144.5 ?
C18 H18 O1 3_575 0.95 2.47 3.413(6) 170.2 ?
C3 H3B O1 . 0.99 2.35 2.866(6) 111.5 ?
C1 H1 O2 . 0.95 2.44 2.914(5) 110.7 ?
C45 H45A Cl1 . 0.99 2.96 3.703(7) 132.8 ?
C46 H46B O2 1_655 0.99 2.26 3.243(7) 171.0 ?
C3 H3B O1 . 0.99 2.35 2.866(6) 111.5 ?
C22 H22 Cl1 . 0.95 2.75 3.568(5) 144.5 ?
C18 H18 O1 3_575 0.95 2.47 3.413(6) 170.2 ?
C1 H1 O2 . 0.95 2.44 2.914(5) 110.7 ?
C45 H45A Cl1 . 0.99 2.96 3.703(7) 132.8 ?
C46 H46B O2 1_655 0.99 2.26 3.243(7) 171.0 ?
C3 H3B O1 . 0.99 2.35 2.866(6) 111.5 ?
C22 H22 Cl1 . 0.95 2.75 3.568(5) 144.5 ?
C18 H18 O1 3_575 0.95 2.47 3.413(6) 170.2 ?
C1 H1 O2 . 0.95 2.44 2.914(5) 110.7 ?
C45 H45A Cl1 . 0.99 2.96 3.703(7) 132.8 ?
C46 H46B O2 1_655 0.99 2.26 3.243(7) 171.0 ?
C3 H3B O1 . 0.99 2.35 2.866(6) 111.5 ?
C22 H22 Cl1 . 0.95 2.75 3.568(5) 144.5 ?
C18 H18 O1 3_575 0.95 2.47 3.413(6) 170.2 ?
C1 H1 O2 . 0.95 2.44 2.914(5) 110.7 ?
C45 H45A Cl1 . 0.99 2.96 3.703(7) 132.8 ?
C46 H46B O2 1_655 0.99 2.26 3.243(7) 171.0 ?
C3 H3B O1 . 0.99 2.35 2.866(6) 111.5 ?
C22 H22 Cl1 . 0.95 2.75 3.568(5) 144.5 ?
C18 H18 O1 3_575 0.95 2.47 3.413(6) 170.2 ?
C18 H18 O1 3_575 0.95 2.47 3.413(6) 170.2 ?
C22 H22 Cl1 . 0.95 2.75 3.568(5) 144.5 ?
C3 H3B O1 . 0.99 2.35 2.866(6) 111.5 ?
C46 H46B O2 1_655 0.99 2.26 3.243(7) 171.0 ?
C45 H45A Cl1 . 0.99 2.96 3.703(7) 132.8 ?
C1 H1 O2 . 0.95 2.44 2.914(5) 110.7 ?
C18 H18 O1 3_575 0.95 2.47 3.413(6) 170.2 ?
C22 H22 Cl1 . 0.95 2.75 3.568(5) 144.5 ?
C3 H3B O1 . 0.99 2.35 2.866(6) 111.5 ?
C46 H46B O2 1_655 0.99 2.26 3.243(7) 171.0 ?
C45 H45A Cl1 . 0.99 2.96 3.703(7) 132.8 ?
C1 H1 O2 . 0.95 2.44 2.914(5) 110.7 ?
C18 H18 O1 3_575 0.95 2.47 3.413(6) 170.2 ?
C22 H22 Cl1 . 0.95 2.75 3.568(5) 144.5 ?
C3 H3B O1 . 0.99 2.35 2.866(6) 111.5 ?
C46 H46B O2 1_655 0.99 2.26 3.243(7) 171.0 ?
C45 H45A Cl1 . 0.99 2.96 3.703(7) 132.8 ?
C1 H1 O2 . 0.95 2.44 2.914(5) 110.7 ?
C18 H18 O1 3_575 0.95 2.47 3.413(6) 170.2 ?
C22 H22 Cl1 . 0.95 2.75 3.568(5) 144.5 ?
C3 H3B O1 . 0.99 2.35 2.866(6) 111.5 ?
C46 H46B O2 1_655 0.99 2.26 3.243(7) 171.0 ?
C45 H45A Cl1 . 0.99 2.96 3.703(7) 132.8 ?
C1 H1 O2 . 0.95 2.44 2.914(5) 110.7 ?
C3 H3B O1 . 0.99 2.35 2.866(6) 111.5 ?
C18 H18 O1 3_575 0.95 2.47 3.413(6) 170.2 ?
C22 H22 Cl1 . 0.95 2.75 3.568(5) 144.5 ?
C45 H45A Cl1 . 0.99 2.96 3.703(7) 132.8 ?
C46 H46B O2 1_655 0.99 2.26 3.243(7) 171.0 ?
C1 H1 O2 . 0.95 2.44 2.914(5) 110.7 ?
C1 H1 O2 . 0.95 2.44 2.914(5) 110.7 ?
C3 H3B O1 . 0.99 2.35 2.866(6) 111.5 ?
C18 H18 O1 3_575 0.95 2.47 3.413(6) 170.2 ?
C22 H22 Cl1 . 0.95 2.75 3.568(5) 144.5 ?
C45 H45A Cl1 . 0.99 2.96 3.703(7) 132.8 ?
C46 H46B O2 1_655 0.99 2.26 3.243(7) 171.0 ?
C1 H1 O2 . 0.95 2.44 2.914(5) 110.7 ?
C3 H3B O1 . 0.99 2.35 2.866(6) 111.5 ?
C18 H18 O1 3_575 0.95 2.47 3.413(6) 170.2 ?
C22 H22 Cl1 . 0.95 2.75 3.568(5) 144.5 ?
C45 H45A Cl1 . 0.99 2.96 3.703(7) 132.8 ?
C46 H46B O2 1_655 0.99 2.26 3.243(7) 171.0 ?
C1 H1 O2 . 0.95 2.44 2.914(5) 110.7 ?
C3 H3B O1 . 0.99 2.35 2.866(6) 111.5 ?
C18 H18 O1 3_575 0.95 2.47 3.413(6) 170.2 ?
C22 H22 Cl1 . 0.95 2.75 3.568(5) 144.5 ?
C45 H45A Cl1 . 0.99 2.96 3.703(7) 132.8 ?
C46 H46B O2 1_655 0.99 2.26 3.243(7) 171.0 ?
C1 H1 O2 . 0.95 2.44 2.914(5) 110.7 ?
C3 H3B O1 . 0.99 2.35 2.866(6) 111.5 ?
C18 H18 O1 3_575 0.95 2.47 3.413(6) 170.2 ?
C22 H22 Cl1 . 0.95 2.75 3.568(5) 144.5 ?
C45 H45A Cl1 . 0.99 2.96 3.703(7) 132.8 ?
C46 H46B O2 1_655 0.99 2.26 3.243(7) 171.0 ?
C1 H1 O2 . 0.95 2.44 2.914(5) 110.7 ?
C3 H3B O1 . 0.99 2.35 2.866(6) 111.5 ?
C18 H18 O1 3_575 0.95 2.47 3.413(6) 170.2 ?
C22 H22 Cl1 . 0.95 2.75 3.568(5) 144.5 ?
C45 H45A Cl1 . 0.99 2.96 3.703(7) 132.8 ?
C46 H46B O2 1_655 0.99 2.26 3.243(7) 171.0 ?
C1 H1 O2 . 0.95 2.44 2.914(5) 110.7 ?
C3 H3B O1 . 0.99 2.35 2.866(6) 111.5 ?
C18 H18 O1 3_575 0.95 2.47 3.413(6) 170.2 ?
C22 H22 Cl1 . 0.95 2.75 3.568(5) 144.5 ?
C45 H45A Cl1 . 0.99 2.96 3.703(7) 132.8 ?
C46 H46B O2 1_655 0.99 2.26 3.243(7) 171.0 ?
C1 H1 O2 . 0.95 2.44 2.914(5) 110.7 ?
C3 H3B O1 . 0.99 2.35 2.866(6) 111.5 ?
C18 H18 O1 3_575 0.95 2.47 3.413(6) 170.2 ?
C22 H22 Cl1 . 0.95 2.75 3.568(5) 144.5 ?
C45 H45A Cl1 . 0.99 2.96 3.703(7) 132.8 ?
C46 H46B O2 1_655 0.99 2.26 3.243(7) 171.0 ?

loop_
_geom_torsion_atom_site_label_1
_geom_torsion_atom_site_label_2
_geom_torsion_atom_site_label_3
_geom_torsion_atom_site_label_4
_geom_torsion_site_symmetry_1
_geom_torsion_site_symmetry_2
_geom_torsion_site_symmetry_3
_geom_torsion_site_symmetry_4
_geom_torsion
_geom_torsion_publ_flag
C24 Ru1 C1 C2 . . . . -162.9(3) ?
C8 Ru1 C1 C2 . . . . 30.0(4) ?
C7 Ru1 C1 C2 . . . . -1.8(3) ?
Cl2 Ru1 C1 C2 . . . . -77.3(3) ?
Cl1 Ru1 C1 C2 . . . . 110.2(3) ?
O1 S1 N1 C2 . . . . 172.0(3) ?
O2 S1 N1 C2 . . . . -59.1(3) ?
C17 S1 N1 C2 . . . . 54.6(3) ?
O1 S1 N1 C3 . . . . 32.7(4) ?
O2 S1 N1 C3 . . . . 161.6(3) ?
C17 S1 N1 C3 . . . . -84.8(4) ?
Ru1 C1 C2 C6 . . . . 7.6(5) ?
Ru1 C1 C2 N1 . . . . -176.2(3) ?
C3 N1 C2 C6 . . . . 20.7(6) ?
S1 N1 C2 C6 . . . . -120.3(4) ?
C3 N1 C2 C1 . . . . -155.2(4) ?
S1 N1 C2 C1 . . . . 63.7(5) ?
C2 N1 C3 C4 . . . . -44.2(6) ?
S1 N1 C3 C4 . . . . 96.0(5) ?
N1 C3 C4 C5 . . . . 57.1(6) ?
C3 C4 C5 C6 . . . . -41.9(6) ?
C3 C4 C5 C16 . . . . 77.7(5) ?
C3 C4 C5 C15 . . . . -161.4(4) ?
C1 C2 C6 C7 . . . . -10.5(6) ?
N1 C2 C6 C7 . . . . 173.4(4) ?
C1 C2 C6 C5 . . . . 168.0(4) ?
N1 C2 C6 C5 . . . . -8.0(7) ?
C4 C5 C6 C2 . . . . 18.5(7) ?
C16 C5 C6 C2 . . . . -103.2(5) ?
C15 C5 C6 C2 . . . . 136.9(5) ?
C4 C5 C6 C7 . . . . -163.0(4) ?
C16 C5 C6 C7 . . . . 75.3(5) ?
C15 C5 C6 C7 . . . . -44.6(6) ?
C2 C6 C7 C8 . . . . -70.1(5) ?
C5 C6 C7 C8 . . . . 111.3(5) ?
C2 C6 C7 Ru1 . . . . 8.4(5) ?
C5 C6 C7 Ru1 . . . . -170.2(3) ?
C6 C7 C8 C9 . . . . -158.9(4) ?
Ru1 C7 C8 C9 . . . . 101.9(4) ?
C6 C7 C8 Ru1 . . . . 99.2(4) ?
C7 C8 C9 C10 . . . . -25.6(6) ?
Ru1 C8 C9 C10 . . . . 56.7(4) ?
C7 C8 C9 C14 . . . . 153.5(4) ?
Ru1 C8 C9 C14 . . . . -124.2(4) ?
C14 C9 C10 C11 . . . . 0.6(6) ?
C8 C9 C10 C11 . . . . 179.7(4) ?
C9 C10 C11 C12 . . . . 0.2(7) ?
C10 C11 C12 C13 . . . . -1.8(8) ?
C11 C12 C13 C14 . . . . 2.3(9) ?
C12 C13 C14 C9 . . . . -1.4(8) ?
C10 C9 C14 C13 . . . . 0.0(7) ?
C8 C9 C14 C13 . . . . -179.2(4) ?
O1 S1 C17 C22 . . . . 157.2(3) ?
O2 S1 C17 C22 . . . . 26.6(4) ?
N1 S1 C17 C22 . . . . -87.1(4) ?
O1 S1 C17 C18 . . . . -23.6(4) ?
O2 S1 C17 C18 . . . . -154.2(4) ?
N1 S1 C17 C18 . . . . 92.0(4) ?
C22 C17 C18 C19 . . . . 0.3(7) ?
S1 C17 C18 C19 . . . . -178.8(4) ?
C17 C18 C19 C20 . . . . -0.8(7) ?
C18 C19 C20 C21 . . . . 1.4(8) ?
C18 C19 C20 C23 . . . . -180.0(5) ?
C19 C20 C21 C22 . . . . -1.4(7) ?
C23 C20 C21 C22 . . . . 179.9(5) ?
C18 C17 C22 C21 . . . . -0.4(6) ?
S1 C17 C22 C21 . . . . 178.8(3) ?
C20 C21 C22 C17 . . . . 0.9(7) ?
C36 N3 C24 N2 . . . . 178.8(4) ?
C26 N3 C24 N2 . . . . 4.4(5) ?
C36 N3 C24 Ru1 . . . . 6.4(6) ?
C26 N3 C24 Ru1 . . . . -168.1(3) ?
C27 N2 C24 N3 . . . . 170.9(4) ?
C25 N2 C24 N3 . . . . 4.9(5) ?
C27 N2 C24 Ru1 . . . . -17.5(6) ?
C25 N2 C24 Ru1 . . . . 176.6(3) ?
C24 N2 C25 C26 . . . . -11.6(5) ?
C27 N2 C25 C26 . . . . -179.2(4) ?
C24 N3 C26 C25 . . . . -11.3(5) ?
C36 N3 C26 C25 . . . . 173.7(4) ?
N2 C25 C26 N3 . . . . 12.6(5) ?
C24 N2 C27 C28 . . . . 110.2(5) ?
C25 N2 C27 C28 . . . . -84.4(5) ?
C24 N2 C27 C32 . . . . -73.5(6) ?
C25 N2 C27 C32 . . . . 91.8(5) ?
C32 C27 C28 C29 . . . . 2.9(7) ?
N2 C27 C28 C29 . . . . 179.0(4) ?
C32 C27 C28 C35 . . . . -175.2(4) ?
N2 C27 C28 C35 . . . . 0.9(7) ?
C27 C28 C29 C30 . . . . -1.4(7) ?
C35 C28 C29 C30 . . . . 176.7(5) ?
C28 C29 C30 C31 . . . . -0.1(8) ?
C28 C29 C30 C34 . . . . -179.6(5) ?
C29 C30 C31 C32 . . . . 0.2(8) ?
C34 C30 C31 C32 . . . . 179.8(5) ?
C28 C27 C32 C31 . . . . -2.8(7) ?
N2 C27 C32 C31 . . . . -178.9(4) ?
C28 C27 C32 C33 . . . . 176.1(4) ?
N2 C27 C32 C33 . . . . 0.0(6) ?
C30 C31 C32 C27 . . . . 1.1(7) ?
C30 C31 C32 C33 . . . . -177.7(4) ?
C24 N3 C36 C37 . . . . -84.9(6) ?
C26 N3 C36 C37 . . . . 89.4(5) ?
C24 N3 C36 C41 . . . . 101.0(5) ?
C26 N3 C36 C41 . . . . -84.7(5) ?
C41 C36 C37 C38 . . . . -3.8(6) ?
N3 C36 C37 C38 . . . . -177.6(4) ?
C41 C36 C37 C44 . . . . 171.0(4) ?
N3 C36 C37 C44 . . . . -2.9(6) ?
C36 C37 C38 C39 . . . . 0.0(7) ?
C44 C37 C38 C39 . . . . -175.0(4) ?
C37 C38 C39 C40 . . . . 2.6(7) ?
C37 C38 C39 C43 . . . . -179.0(5) ?
C38 C39 C40 C41 . . . . -1.6(7) ?
C43 C39 C40 C41 . . . . 180.0(5) ?
C39 C40 C41 C36 . . . . -1.9(7) ?
C39 C40 C41 C42 . . . . 175.9(4) ?
C37 C36 C41 C40 . . . . 4.7(6) ?
N3 C36 C41 C40 . . . . 178.7(4) ?
C37 C36 C41 C42 . . . . -173.1(4) ?
N3 C36 C41 C42 . . . . 0.9(6) ?
